data_7040355
loop_
_publ_author_name
'Jim\'enez-Pulido, Sonia B'
'Ill\'an-Cabeza, Nuria A'
'Hueso-Ure\~na, Francisco'
'Maldonado, Carmen R.'
'S\'anchez-S\'anchez, Purificaci\'on'
'Fern\'andez-Liencres, M Paz'
'Fern\'andez-G\'omez, Manuel'
'Moreno-Carretero, Miguel N'

_publ_section_title
;
 A combined experimental and DFT investigation on the structure and
 CO-releasing properties of mono and binuclear fac-Re(I)(CO)3 complexes
 with 5-pyridin-2-ylmethylene-amino uracils.
;
_journal_issue 38
_journal_name_full 'Dalton transactions (Cambridge, England : 2003)'
_journal_page_first 15142
_journal_page_last 15154
_journal_paper_doi 10.1039/c6dt02208a
_journal_volume 45
_journal_year 2016
_chemical_formula_moiety 'C21 H19 N7 O5 Re 1+, Cl O4 1-, C H2 Cl2'
_chemical_formula_sum 'C22 H21 Cl3 N7 O9 Re'
_chemical_formula_weight 820.01
_space_group_crystal_system orthorhombic
_space_group_IT_number 61
_space_group_name_Hall '-P 2ac 2ab'
_space_group_name_H-M_alt 'P b c a'
_symmetry_space_group_name_Hall '-P 2ac 2ab'
_symmetry_space_group_name_H-M 'P b c a'
_atom_sites_solution_hydrogens difmap
_atom_sites_solution_primary direct
_atom_sites_solution_secondary difmap
_audit_creation_method SHELXL-2014/7
_audit_update_record
;
2016-07-07 deposited with the CCDC.
2016-08-16 downloaded from the CCDC.
;
_cell_angle_alpha 90
_cell_angle_beta 90
_cell_angle_gamma 90
_cell_formula_units_Z 8
_cell_length_a 13.949(4)
_cell_length_b 16.578(4)
_cell_length_c 25.764(9)
_cell_measurement_reflns_used 106
_cell_measurement_temperature 120(2)
_cell_measurement_theta_max 20
_cell_measurement_theta_min 4
_cell_volume 5958(3)
_computing_cell_refinement 'Dirax/lsq (Duisenberg & Schreurs, 1989-2000)'
_computing_data_collection 'Collect (Bruker AXS BV, 1997-2004)'
_computing_data_reduction 'EvalCCD (Duisenberg & Schreurs 1990-2000)'
_computing_structure_refinement 'SHELXL-2014/7 (Sheldrick, 2014)'
_computing_structure_solution 'SHELXS-97 (Sheldrick, 1997)'
_diffrn_ambient_temperature 120(2)
_diffrn_detector 'CCD plate'
_diffrn_detector_area_resol_mean 9
_diffrn_measured_fraction_theta_full 0.998
_diffrn_measured_fraction_theta_max 0.998
_diffrn_measurement_device '95mm CCD camera on \k-goniostat'
_diffrn_measurement_device_type KappaCCD
_diffrn_measurement_method 'CCD rotation images, thick slices'
_diffrn_orient_matrix_type X=UH
_diffrn_orient_matrix_UB_11 0.01
_diffrn_orient_matrix_UB_12 0
_diffrn_orient_matrix_UB_13 0
_diffrn_orient_matrix_UB_21 0
_diffrn_orient_matrix_UB_22 0.01
_diffrn_orient_matrix_UB_23 0
_diffrn_orient_matrix_UB_31 0
_diffrn_orient_matrix_UB_32 0
_diffrn_orient_matrix_UB_33 0.01
_diffrn_radiation_monochromator graphite
_diffrn_radiation_probe x-ray
_diffrn_radiation_type MoK\a
_diffrn_radiation_wavelength 0.71073
_diffrn_reflns_av_R_equivalents 0.0702
_diffrn_reflns_av_unetI/netI 0.0524
_diffrn_reflns_Laue_measured_fraction_full 0.998
_diffrn_reflns_Laue_measured_fraction_max 0.998
_diffrn_reflns_limit_h_max 18
_diffrn_reflns_limit_h_min -17
_diffrn_reflns_limit_k_max 20
_diffrn_reflns_limit_k_min -21
_diffrn_reflns_limit_l_max 33
_diffrn_reflns_limit_l_min -32
_diffrn_reflns_number 41608
_diffrn_reflns_point_group_measured_fraction_full 0.998
_diffrn_reflns_point_group_measured_fraction_max 0.998
_diffrn_reflns_theta_full 25.242
_diffrn_reflns_theta_max 27.506
_diffrn_reflns_theta_min 3.044
_diffrn_source 'Enraf Nonius FR590'
_exptl_absorpt_coefficient_mu 4.408
_exptl_absorpt_correction_T_max 0.667
_exptl_absorpt_correction_T_min 0.292
_exptl_absorpt_correction_type multi-scan
_exptl_absorpt_process_details 'SADABS 2.10 (Sheldrick, 2003)'
_exptl_crystal_colour red
_exptl_crystal_density_diffrn 1.828
_exptl_crystal_description block
_exptl_crystal_F_000 3200
_exptl_crystal_size_max 0.600
_exptl_crystal_size_mid 0.240
_exptl_crystal_size_min 0.100
_refine_diff_density_max 4.498
_refine_diff_density_min -3.363
_refine_diff_density_rms 0.265
_refine_ls_extinction_method none
_refine_ls_goodness_of_fit_ref 1.163
_refine_ls_hydrogen_treatment constr
_refine_ls_matrix_type full
_refine_ls_number_parameters 416
_refine_ls_number_reflns 6833
_refine_ls_number_restraints 8
_refine_ls_restrained_S_all 1.162
_refine_ls_R_factor_all 0.1054
_refine_ls_R_factor_gt 0.0704
_refine_ls_shift/su_max 0.002
_refine_ls_shift/su_mean 0.000
_refine_ls_structure_factor_coef Fsqd
_refine_ls_weighting_details 'w=1/[\s^2^(Fo^2^)+(0.1000P)^2^+65.0000P] where P=(Fo^2^+2Fc^2^)/3'
_refine_ls_weighting_scheme calc
_refine_ls_wR_factor_gt 0.1867
_refine_ls_wR_factor_ref 0.2076
_reflns_Friedel_coverage 0.000
_reflns_number_gt 4801
_reflns_number_total 6833
_reflns_threshold_expression 'I > 2\s(I)'
_cod_data_source_file c6dt02208a2.cif
_cod_data_source_block fhre2090
_cod_depositor_comments
;Adding full bibliography for 7040353--7040357.cif.

 Adding full bibliography for 7040353--7040357.cif.
;
_cod_database_code 7040355
_shelx_shelxl_version_number 2014/7
_shelx_space_group_comment
;
The symmetry employed for this shelxl refinement is uniquely defined
by the following loop, which should always be used as a source of
symmetry information in preference to the above space-group names.
They are only intended as comments.
;
_shelx_estimated_absorpt_t_min 0.177
_shelx_estimated_absorpt_t_max 0.667

loop_
_space_group_symop_operation_xyz
'x, y, z'
'-x+1/2, -y, z+1/2'
'x+1/2, -y+1/2, -z'
'-x, y+1/2, -z+1/2'
'-x, -y, -z'
'x-1/2, y, -z-1/2'
'-x-1/2, y-1/2, z'
'x, -y-1/2, z-1/2'

loop_
_atom_site_label
_atom_site_type_symbol
_atom_site_fract_x
_atom_site_fract_y
_atom_site_fract_z
_atom_site_U_iso_or_equiv
_atom_site_adp_type
_atom_site_occupancy
_atom_site_site_symmetry_order
_atom_site_calc_flag
_atom_site_refinement_flags_posn
_atom_site_refinement_flags_adp
_atom_site_refinement_flags_occupancy
_atom_site_disorder_assembly
_atom_site_disorder_group
Re Re 0.67147(3) 0.31670(2) 0.54781(2) 0.02144(15) Uani 1 1 d . . . . .
C7X C 0.7516(7) 0.4111(7) 0.5514(4) 0.029(2) Uani 1 1 d . . . . .
O7X O 0.7980(6) 0.4692(5) 0.5551(3) 0.040(2) Uani 1 1 d . . . . .
C8X C 0.7572(8) 0.2727(6) 0.4956(4) 0.027(2) Uani 1 1 d . . . . .
O8X O 0.8097(6) 0.2480(5) 0.4654(3) 0.0365(19) Uani 1 1 d . . . . .
C9X C 0.7528(9) 0.2610(7) 0.5964(4) 0.032(2) Uani 1 1 d . . . . .
O9X O 0.7992(7) 0.2235(6) 0.6237(3) 0.044(2) Uani 1 1 d . . . . .
N1 N 0.5452(7) 0.3454(9) 0.8158(4) 0.058(4) Uani 1 1 d . . . . .
C1 C 0.4622(10) 0.365(2) 0.8487(6) 0.130(12) Uani 1 1 d . . . . .
H1A H 0.4762 0.3511 0.8840 0.195 Uiso 1 1 d R U . . .
H1B H 0.4074 0.3356 0.8369 0.195 Uiso 1 1 d R U . . .
H1C H 0.4489 0.4221 0.8467 0.195 Uiso 1 1 d R U . . .
C2 C 0.6266(10) 0.3164(9) 0.8395(5) 0.045(3) Uani 1 1 d . . . . .
O2 O 0.6258(8) 0.2977(7) 0.8853(3) 0.062(3) Uani 1 1 d . . . . .
N3 N 0.7066(8) 0.3060(6) 0.8092(4) 0.032(2) Uani 1 1 d . . . . .
C3 C 0.7930(10) 0.2776(8) 0.8354(5) 0.041(3) Uani 1 1 d . . . . .
H3A H 0.7789 0.2682 0.8713 0.062 Uiso 1 1 d R U . . .
H3B H 0.8427 0.3173 0.8325 0.062 Uiso 1 1 d R U . . .
H3C H 0.8139 0.2282 0.8196 0.062 Uiso 1 1 d R U . . .
C4 C 0.7101(10) 0.3257(7) 0.7569(4) 0.035(3) Uani 1 1 d . . . . .
O4 O 0.7856(6) 0.3163(5) 0.7327(3) 0.0364(19) Uani 1 1 d . . . . .
C5 C 0.6214(8) 0.3537(7) 0.7327(4) 0.030(2) Uani 1 1 d . . . . .
C6 C 0.5418(9) 0.3641(11) 0.7635(5) 0.049(4) Uani 1 1 d . . . . .
N6 N 0.4617(7) 0.3953(11) 0.7438(4) 0.079(6) Uani 1 1 d . . . . .
H6A H 0.4598 0.4095 0.7117 0.095 Uiso 1 1 d R U . . .
H6B H 0.4120 0.4015 0.7632 0.095 Uiso 1 1 d R U . . .
C51 C 0.6229(8) 0.3581(7) 0.6779(4) 0.029(2) Uani 1 1 d . . . . .
H51 H 0.6799 0.3468 0.6606 0.035 Uiso 1 1 d R U . . .
N51 N 0.5479(7) 0.3772(6) 0.6505(4) 0.031(2) Uani 1 1 d . . . . .
N52 N 0.5584(6) 0.3703(5) 0.5970(3) 0.0217(17) Uani 1 1 d . . . . .
C52 C 0.4826(7) 0.3959(6) 0.5730(4) 0.025(2) Uani 1 1 d . . . . .
H52 H 0.4296 0.4149 0.5912 0.030 Uiso 1 1 d R U . . .
N1F N 0.5665(6) 0.3669(5) 0.4937(3) 0.0222(18) Uani 1 1 d . . . . .
C2F C 0.4834(7) 0.3938(6) 0.5160(4) 0.023(2) Uani 1 1 d . . . . .
C3F C 0.4066(8) 0.4200(6) 0.4869(4) 0.026(2) Uani 1 1 d . . . . .
H3F H 0.3508 0.4381 0.5029 0.031 Uiso 1 1 d R U . . .
C4F C 0.4144(9) 0.4188(6) 0.4326(4) 0.030(2) Uani 1 1 d . . . . .
H4F H 0.3637 0.4352 0.4117 0.036 Uiso 1 1 d R U . . .
C5F C 0.5001(8) 0.3924(7) 0.4107(4) 0.031(2) Uani 1 1 d . . . . .
H5F H 0.5073 0.3921 0.3749 0.037 Uiso 1 1 d R U . . .
C6F C 0.5741(8) 0.3668(7) 0.4418(4) 0.029(2) Uani 1 1 d . . . . .
H6F H 0.6307 0.3490 0.4265 0.035 Uiso 1 1 d R U . . .
N1P N 0.5730(7) 0.2119(5) 0.5474(3) 0.0267(19) Uani 1 1 d . . . . .
C2P C 0.5337(8) 0.1857(7) 0.5917(5) 0.032(2) Uani 1 1 d . . . . .
H2P H 0.5494 0.2118 0.6225 0.039 Uiso 1 1 d R U . . .
C3P C 0.4706(8) 0.1215(7) 0.5935(5) 0.036(3) Uani 1 1 d . . . . .
H3P H 0.4450 0.1047 0.6251 0.044 Uiso 1 1 d R U . . .
C4P C 0.4456(8) 0.0822(7) 0.5480(5) 0.034(3) Uani 1 1 d . . . . .
H4P H 0.4015 0.0402 0.5477 0.041 Uiso 1 1 d R U . . .
C5P C 0.4893(9) 0.1085(7) 0.5028(5) 0.036(3) Uani 1 1 d . . . . .
H5P H 0.4769 0.0817 0.4718 0.043 Uiso 1 1 d R U . . .
C6P C 0.5515(8) 0.1740(6) 0.5027(5) 0.029(2) Uani 1 1 d . . . . .
H6P H 0.5782 0.1918 0.4717 0.035 Uiso 1 1 d R U . . .
Cl Cl 0.7409(2) 0.01130(17) 0.86159(12) 0.0420(7) Uani 1 1 d . . . . .
O1P O 0.8337(7) -0.0108(7) 0.8446(4) 0.061(3) Uani 1 1 d . . . . .
O2P O 0.6708(7) -0.0320(6) 0.8326(4) 0.054(3) Uani 1 1 d . . . . .
O3P O 0.7274(7) -0.0057(7) 0.9149(4) 0.054(3) Uani 1 1 d . . . . .
O4P O 0.7247(11) 0.0967(6) 0.8539(5) 0.086(4) Uani 1 1 d . . . . .
Cl1D Cl 0.2088(9) 0.4590(6) 0.3260(4) 0.040(2) Uani 0.3 1 d D . P A 1
Cl2D Cl 0.3883(10) 0.4105(9) 0.2746(5) 0.051(3) Uani 0.3 1 d D . P A 1
C1D C 0.3230(19) 0.4877(16) 0.305(2) 0.060 Uiso 0.3 1 d D U P A 1
H1D H 0.3584 0.5033 0.3359 0.090 Uiso 0.3 1 d R U P A 1
H2D H 0.3182 0.5349 0.2831 0.090 Uiso 0.3 1 d R U P A 1
Cl3D Cl 0.4935(11) 0.3353(8) 0.2394(6) 0.048(3) Uani 0.28 1 d D . P B 2
Cl4D Cl 0.3744(11) 0.4470(7) 0.2970(6) 0.050(3) Uani 0.28 1 d D . P B 2
C2D C 0.3752(14) 0.363(2) 0.255(2) 0.060 Uiso 0.28 1 d D U P B 2
H3D H 0.3393 0.3748 0.2241 0.090 Uiso 0.28 1 d R U P B 2
H4D H 0.3444 0.3180 0.2728 0.090 Uiso 0.28 1 d R U P B 2
Cl5D Cl 0.1058(9) 0.3643(8) 0.2673(5) 0.040(3) Uiso 0.24 1 d D . P C 3
Cl6D Cl 0.2551(13) 0.4638(11) 0.3107(7) 0.053(4) Uiso 0.24 1 d D . P C 3
C3D C 0.2305(12) 0.381(3) 0.270(2) 0.060 Uiso 0.24 1 d D U P C 3
H5D H 0.2633 0.3340 0.2832 0.090 Uiso 0.24 1 d R U P C 3
H6D H 0.2553 0.3929 0.2357 0.090 Uiso 0.24 1 d R U P C 3
Cl7D Cl 0.4814(16) 0.3312(14) 0.2604(9) 0.040(5) Uiso 0.18 1 d D . P D 4
Cl8D Cl 0.6234(17) 0.4304(16) 0.2023(9) 0.069(6) Uiso 0.18 1 d D . P D 4
C4D C 0.526(4) 0.4279(18) 0.246(3) 0.060 Uiso 0.18 1 d D U P D 4
H7D H 0.5454 0.4536 0.2779 0.090 Uiso 0.18 1 d R U P D 4
H8D H 0.4743 0.4597 0.2311 0.090 Uiso 0.18 1 d R U P D 4

loop_
_atom_site_aniso_label
_atom_site_aniso_U_11
_atom_site_aniso_U_22
_atom_site_aniso_U_33
_atom_site_aniso_U_23
_atom_site_aniso_U_13
_atom_site_aniso_U_12
Re 0.0260(2) 0.0159(2) 0.0223(2) -0.00027(16) 0.00263(16) 0.00047(15)
C7X 0.023(5) 0.029(6) 0.035(6) -0.003(5) 0.009(5) 0.008(5)
O7X 0.033(4) 0.031(5) 0.056(6) -0.013(4) 0.009(4) -0.004(4)
C8X 0.028(5) 0.019(5) 0.035(6) 0.005(4) -0.004(5) -0.006(4)
O8X 0.039(5) 0.036(5) 0.034(4) -0.009(4) 0.008(4) 0.002(4)
C9X 0.039(6) 0.023(6) 0.034(6) -0.005(5) 0.010(5) 0.005(5)
O9X 0.056(5) 0.039(5) 0.036(5) 0.006(4) -0.005(4) 0.027(4)
N1 0.030(5) 0.120(12) 0.023(5) 0.003(6) 0.003(4) -0.040(7)
C1 0.030(8) 0.33(4) 0.028(8) 0.005(14) 0.006(6) -0.019(14)
C2 0.049(8) 0.058(9) 0.029(6) -0.002(6) 0.000(5) -0.032(7)
O2 0.076(7) 0.085(8) 0.025(5) 0.007(5) 0.005(5) -0.038(6)
N3 0.045(6) 0.022(5) 0.027(5) 0.000(4) -0.003(4) -0.012(4)
C3 0.073(9) 0.025(6) 0.027(6) 0.001(5) -0.005(6) -0.001(6)
C4 0.067(8) 0.020(5) 0.019(5) -0.009(4) 0.003(5) -0.007(5)
O4 0.041(5) 0.039(5) 0.029(4) -0.003(4) 0.003(4) 0.011(4)
C5 0.035(6) 0.033(6) 0.021(5) 0.002(5) 0.005(4) -0.014(5)
C6 0.033(7) 0.088(12) 0.027(6) -0.005(7) 0.005(5) -0.012(7)
N6 0.019(5) 0.194(18) 0.025(6) -0.004(8) 0.006(4) 0.002(8)
C51 0.027(6) 0.023(6) 0.038(6) -0.002(5) 0.003(5) 0.004(4)
N51 0.036(5) 0.030(5) 0.027(5) 0.001(4) 0.004(4) 0.003(4)
N52 0.024(4) 0.020(4) 0.022(4) 0.001(3) 0.006(3) 0.001(3)
C52 0.026(5) 0.021(5) 0.029(5) -0.002(4) 0.002(4) 0.001(4)
N1F 0.032(5) 0.014(4) 0.021(4) 0.003(3) -0.002(3) 0.001(3)
C2F 0.025(5) 0.009(4) 0.033(6) 0.002(4) 0.006(4) -0.001(4)
C3F 0.029(5) 0.015(5) 0.033(6) -0.002(4) 0.003(4) -0.003(4)
C4F 0.042(6) 0.012(5) 0.036(6) 0.002(4) -0.009(5) 0.000(4)
C5F 0.036(6) 0.024(6) 0.032(6) 0.001(5) 0.004(5) 0.005(5)
C6F 0.034(6) 0.021(5) 0.032(6) -0.001(4) 0.006(5) 0.001(5)
N1P 0.033(5) 0.014(4) 0.034(5) -0.002(4) -0.001(4) -0.002(4)
C2P 0.042(6) 0.023(6) 0.032(6) 0.002(5) 0.005(5) 0.000(5)
C3P 0.035(6) 0.024(6) 0.050(7) 0.001(5) 0.004(5) -0.008(5)
C4P 0.022(5) 0.031(6) 0.049(7) 0.004(6) -0.005(5) -0.010(4)
C5P 0.039(6) 0.020(5) 0.048(7) -0.006(5) -0.008(5) 0.000(5)
C6P 0.034(6) 0.018(5) 0.034(6) -0.003(4) 0.000(5) 0.002(4)
Cl 0.0584(19) 0.0234(13) 0.0443(17) -0.0053(13) 0.0129(15) -0.0164(13)
O1P 0.046(6) 0.066(7) 0.070(7) -0.028(6) 0.015(5) -0.011(5)
O2P 0.055(6) 0.049(6) 0.058(6) -0.005(5) -0.010(5) -0.005(5)
O3P 0.053(6) 0.066(7) 0.041(5) 0.001(5) 0.007(4) -0.017(5)
O4P 0.163(12) 0.015(4) 0.079(8) -0.003(5) 0.063(8) -0.018(6)
Cl1D 0.053(6) 0.029(5) 0.039(5) -0.013(4) -0.004(5) 0.015(5)
Cl2D 0.072(8) 0.043(7) 0.039(6) 0.002(5) 0.003(6) 0.006(6)
Cl3D 0.074(9) 0.037(7) 0.035(7) -0.004(5) -0.003(7) 0.012(6)
Cl4D 0.083(10) 0.016(5) 0.052(8) 0.003(5) -0.018(7) 0.002(6)

loop_
_atom_type_symbol
_atom_type_description
_atom_type_scat_dispersion_real
_atom_type_scat_dispersion_imag
_atom_type_scat_source
C C 0.0033 0.0016 'International Tables Vol C Tables 4.2.6.8 and 6.1.1.4'
H H 0.0000 0.0000 'International Tables Vol C Tables 4.2.6.8 and 6.1.1.4'
N N 0.0061 0.0033 'International Tables Vol C Tables 4.2.6.8 and 6.1.1.4'
O O 0.0106 0.0060 'International Tables Vol C Tables 4.2.6.8 and 6.1.1.4'
Cl Cl 0.1484 0.1585 'International Tables Vol C Tables 4.2.6.8 and 6.1.1.4'
Re Re -1.0185 7.2310 'International Tables Vol C Tables 4.2.6.8 and 6.1.1.4'

loop_
_geom_angle_atom_site_label_1
_geom_angle_atom_site_label_2
_geom_angle_atom_site_label_3
_geom_angle
C9X Re C7X 91.0(5)
C9X Re C8X 84.7(4)
C7X Re C8X 88.9(4)
C9X Re N1F 172.6(4)
C7X Re N1F 96.3(4)
C8X Re N1F 96.5(4)
C9X Re N52 103.9(4)
C7X Re N52 93.4(4)
C8X Re N52 171.0(4)
N1F Re N52 74.6(3)
C9X Re N1P 89.6(4)
C7X Re N1P 176.3(4)
C8X Re N1P 94.8(4)
N1F Re N1P 83.1(3)
N52 Re N1P 82.9(3)
O7X C7X Re 177.5(9)
O8X C8X Re 178.1(10)
O9X C9X Re 175.7(11)
C2 N1 C6 122.5(11)
C2 N1 C1 118.1(11)
C6 N1 C1 119.0(13)
N1 C1 H1A 109.3
N1 C1 H1B 109.1
H1A C1 H1B 109.5
N1 C1 H1C 110.0
H1A C1 H1C 109.4
H1B C1 H1C 109.5
O2 C2 N3 121.8(14)
O2 C2 N1 120.6(13)
N3 C2 N1 117.5(11)
C2 N3 C4 123.5(11)
C2 N3 C3 116.6(10)
C4 N3 C3 119.8(11)
N3 C3 H3A 109.3
N3 C3 H3B 109.8
H3A C3 H3B 109.4
N3 C3 H3C 109.3
H3A C3 H3C 109.5
H3B C3 H3C 109.5
O4 C4 N3 119.4(12)
O4 C4 C5 123.2(10)
N3 C4 C5 117.4(11)
C6 C5 C51 125.6(11)
C6 C5 C4 118.5(10)
C51 C5 C4 115.4(10)
N6 C6 C5 120.4(11)
N6 C6 N1 119.1(11)
C5 C6 N1 120.4(12)
C6 N6 H6A 119.9
C6 N6 H6B 120.1
H6A N6 H6B 120.0
N51 C51 C5 122.8(10)
N51 C51 H51 118.4
C5 C51 H51 118.8
C51 N51 N52 115.6(9)
C52 N52 N51 111.0(8)
C52 N52 Re 116.1(7)
N51 N52 Re 132.6(6)
N52 C52 C2F 117.5(9)
N52 C52 H52 121.3
C2F C52 H52 121.2
C6F N1F C2F 119.0(9)
C6F N1F Re 125.7(7)
C2F N1F Re 115.1(6)
N1F C2F C3F 122.2(9)
N1F C2F C52 115.7(9)
C3F C2F C52 122.0(9)
C2F C3F C4F 118.5(10)
C2F C3F H3F 120.7
C4F C3F H3F 120.8
C5F C4F C3F 118.3(10)
C5F C4F H4F 120.8
C3F C4F H4F 120.8
C6F C5F C4F 120.5(10)
C6F C5F H5F 119.8
C4F C5F H5F 119.8
N1F C6F C5F 121.5(10)
N1F C6F H6F 119.3
C5F C6F H6F 119.2
C2P N1P C6P 119.1(10)
C2P N1P Re 120.3(7)
C6P N1P Re 120.6(7)
N1P C2P C3P 122.7(11)
N1P C2P H2P 118.7
C3P C2P H2P 118.6
C2P C3P C4P 119.5(12)
C2P C3P H3P 120.3
C4P C3P H3P 120.2
C5P C4P C3P 116.9(11)
C5P C4P H4P 121.5
C3P C4P H4P 121.6
C4P C5P C6P 121.6(11)
C4P C5P H5P 119.2
C6P C5P H5P 119.2
N1P C6P C5P 120.2(11)
N1P C6P H6P 119.9
C5P C6P H6P 119.9
O1P Cl O3P 111.8(7)
O1P Cl O2P 109.6(6)
O3P Cl O2P 108.5(6)
O1P Cl O4P 110.7(7)
O3P Cl O4P 107.8(7)
O2P Cl O4P 108.3(8)
Cl1D C1D Cl2D 114.3(13)
Cl1D C1D H1D 106.5
Cl2D C1D H1D 107.3
Cl1D C1D H2D 109.7
Cl2D C1D H2D 111.2
H1D C1D H2D 107.4
Cl4D C2D Cl3D 110.8(14)
Cl4D C2D H3D 110.0
Cl3D C2D H3D 109.9
Cl4D C2D H4D 109.0
Cl3D C2D H4D 108.9
H3D C2D H4D 108.1
Cl6D C3D Cl5D 109.9(14)
Cl6D C3D H5D 109.3
Cl5D C3D H5D 110.4
Cl6D C3D H6D 108.7
Cl5D C3D H6D 110.3
H5D C3D H6D 108.2
Cl7D C4D Cl8D 115(2)
Cl7D C4D H7D 108.5
Cl8D C4D H7D 108.4
Cl7D C4D H8D 108.5
Cl8D C4D H8D 108.2
H7D C4D H8D 107.5

loop_
_geom_bond_atom_site_label_1
_geom_bond_atom_site_label_2
_geom_bond_distance
Re C9X 1.924(12)
Re C7X 1.925(12)
Re C8X 1.942(12)
Re N1F 2.185(8)
Re N52 2.210(8)
Re N1P 2.214(9)
C7X O7X 1.163(14)
C8X O8X 1.145(13)
C9X O9X 1.141(14)
N1 C2 1.377(19)
N1 C6 1.382(16)
N1 C1 1.473(19)
C1 H1A 0.9598
C1 H1B 0.9602
C1 H1C 0.9599
C2 O2 1.220(15)
C2 N3 1.372(17)
N3 C4 1.386(14)
N3 C3 1.459(16)
C3 H3A 0.9599
C3 H3B 0.9601
C3 H3C 0.9602
C4 O4 1.234(15)
C4 C5 1.461(18)
C5 C6 1.375(16)
C5 C51 1.416(15)
C6 N6 1.332(18)
N6 H6A 0.8599
N6 H6B 0.8600
C51 N51 1.301(14)
C51 H51 0.9300
N51 N52 1.390(12)
N52 C52 1.296(13)
C52 C2F 1.469(14)
C52 H52 0.9300
N1F C6F 1.342(13)
N1F C2F 1.369(13)
C2F C3F 1.379(14)
C3F C4F 1.405(15)
C3F H3F 0.9300
C4F C5F 1.392(15)
C4F H4F 0.9299
C5F C6F 1.373(15)
C5F H5F 0.9300
C6F H6F 0.9300
N1P C2P 1.340(14)
N1P C6P 1.345(14)
C2P C3P 1.382(16)
C2P H2P 0.9303
C3P C4P 1.387(17)
C3P H3P 0.9298
C4P C5P 1.384(17)
C4P H4P 0.9301
C5P C6P 1.389(15)
C5P H5P 0.9303
C6P H6P 0.9298
Cl O1P 1.414(10)
Cl O3P 1.415(9)
Cl O2P 1.424(10)
Cl O4P 1.448(11)
Cl1D C1D 1.748(10)
Cl2D C1D 1.757(10)
C1D H1D 0.9702
C1D H2D 0.9697
Cl3D C2D 1.762(10)
Cl4D C2D 1.757(10)
C2D H3D 0.9699
C2D H4D 0.9698
Cl5D C3D 1.765(10)
Cl6D C3D 1.755(10)
C3D H5D 0.9698
C3D H6D 0.9699
Cl7D C4D 1.759(10)
Cl8D C4D 1.761(10)
C4D H7D 0.9703
C4D H8D 0.9698

loop_
_geom_hbond_atom_site_label_D
_geom_hbond_atom_site_label_H
_geom_hbond_atom_site_label_A
_geom_hbond_distance_DH
_geom_hbond_distance_HA
_geom_hbond_distance_DA
_geom_hbond_angle_DHA
_geom_hbond_site_symmetry_A
N6 H6A N51 0.86 2.07 2.706(14) 130.1 .
N6 H6B O4 0.86 2.26 2.848(15) 125.5 6_557
